data_7215189
loop_
_publ_author_name
'Cui, Keyu'
'Li, Fengyan'
'Xu, Lin'
'Wang, Yuchao'
'Sun, Zhixia'
'Fu, Honggang'

_publ_section_title
;
 A 3D all-inorganic architecture based on the [H2W12O42]10&#x2212;
 building block with different alkaline-earth metal linkers: crystal
 structures, surface photovoltage and photoluminescent properties
;
_journal_issue 23
_journal_name_full CrystEngComm
_journal_page_first 4721
_journal_paper_doi 10.1039/c3ce40222c
_journal_volume 15
_journal_year 2013
_chemical_formula_sum 'Ba4 H61 Na2 O71.5 W12'
_chemical_formula_weight 4007.03
_chemical_name_systematic
;
 ?
;
_space_group_IT_number 14
_symmetry_cell_setting monoclinic
_symmetry_space_group_name_Hall '-P 2ybc'
_symmetry_space_group_name_H-M 'P 1 21/c 1'
_atom_sites_solution_hydrogens none
_atom_sites_solution_primary direct
_atom_sites_solution_secondary difmap
_audit_creation_method SHELXL-97
_cell_angle_alpha 90.00
_cell_angle_beta 110.458(4)
_cell_angle_gamma 90.00
_cell_formula_units_Z 2
_cell_length_a 11.4467(5)
_cell_length_b 23.8573(8)
_cell_length_c 12.4620(5)
_cell_measurement_temperature 293(2)
_cell_measurement_theta_max 29.12
_cell_measurement_theta_min 3.18
_cell_volume 3188.6(2)
_computing_cell_refinement 'SMART (Bruker, 2002)'
_computing_data_collection 'SMART (Bruker, 2002)'
_computing_data_reduction 'SAINT (Bruker, 2002)'
_computing_molecular_graphics 'DIAMOND (Brandenburg, 1999)'
_computing_publication_material SHELXTL
_computing_structure_refinement 'SHELXL-97 (Sheldrick, 1997)'
_computing_structure_solution 'SHELXS-97 (Sheldrick, 1990)'
_diffrn_ambient_temperature 293(2)
_diffrn_measured_fraction_theta_full 0.996
_diffrn_measured_fraction_theta_max 0.996
_diffrn_radiation_monochromator graphite
_diffrn_radiation_source 'fine-focus sealed tube'
_diffrn_radiation_type MoK\a
_diffrn_radiation_wavelength 0.71073
_diffrn_reflns_av_R_equivalents 0.0514
_diffrn_reflns_av_sigmaI/netI 0.0778
_diffrn_reflns_limit_h_max 12
_diffrn_reflns_limit_h_min -13
_diffrn_reflns_limit_k_max 28
_diffrn_reflns_limit_k_min -28
_diffrn_reflns_limit_l_max 14
_diffrn_reflns_limit_l_min -9
_diffrn_reflns_number 11967
_diffrn_reflns_theta_full 25.00
_diffrn_reflns_theta_max 25.00
_diffrn_reflns_theta_min 3.19
_exptl_absorpt_coefficient_mu 24.111
_exptl_absorpt_correction_T_max 1.000
_exptl_absorpt_correction_T_min 0.373
_exptl_absorpt_correction_type multi-scan
_exptl_absorpt_process_details '(SADABS; Bruker, 2002)'
_exptl_crystal_colour colorless
_exptl_crystal_density_diffrn 4.174
_exptl_crystal_density_method 'not measured'
_exptl_crystal_description prism
_exptl_crystal_F_000 3534
_exptl_crystal_size_max 0.199
_exptl_crystal_size_mid 0.116
_exptl_crystal_size_min 0.097
_refine_diff_density_max 2.714
_refine_diff_density_min -6.686
_refine_diff_density_rms 0.620
_refine_ls_extinction_method none
_refine_ls_goodness_of_fit_ref 1.059
_refine_ls_hydrogen_treatment none
_refine_ls_matrix_type full
_refine_ls_number_parameters 360
_refine_ls_number_reflns 5601
_refine_ls_number_restraints 0
_refine_ls_restrained_S_all 1.059
_refine_ls_R_factor_all 0.0823
_refine_ls_R_factor_gt 0.0618
_refine_ls_shift/su_max 0.001
_refine_ls_shift/su_mean 0.000
_refine_ls_structure_factor_coef Fsqd
_refine_ls_weighting_details 'calc w=1/[\s^2^(Fo^2^)+(0.0804P)^2^+266.8987P] where P=(Fo^2^+2Fc^2^)/3'
_refine_ls_weighting_scheme calc
_refine_ls_wR_factor_gt 0.1639
_refine_ls_wR_factor_ref 0.1785
_reflns_number_gt 4385
_reflns_number_total 5601
_reflns_threshold_expression >2sigma(I)
_cod_data_source_file c3ce40222c_4.cif
_cod_data_source_block 44
_cod_depositor_comments
;

2023-11-23
Z value and formula fixed to values more according to usual
chemical conventions.                 miguel
;
_cod_original_formula_weight 8014.06
_cod_original_formula_units_Z 1
_cod_original_sg_symbol_H-M 'P 21/c'
_cod_original_formula_sum 'H122 Ba8 Na4 O143 W24'
_cod_database_code 7215189

loop_
_symmetry_equiv_pos_as_xyz
'x, y, z'
'-x, y+1/2, -z+1/2'
'-x, -y, -z'
'x, -y-1/2, z-1/2'

loop_
_atom_site_label
_atom_site_type_symbol
_atom_site_fract_x
_atom_site_fract_y
_atom_site_fract_z
_atom_site_U_iso_or_equiv
_atom_site_adp_type
_atom_site_occupancy
_atom_site_symmetry_multiplicity
_atom_site_calc_flag
_atom_site_refinement_flags
O1 O 0.3870(17) -0.2010(7) 1.1482(14) 0.019(4) Uani 1 1 d .
O2 O 0.1862(15) 0.0783(8) 0.9002(14) 0.019(4) Uani 1 1 d .
O3 O 0.4087(14) -0.0501(7) 0.8167(13) 0.011(3) Uani 1 1 d .
O4 O 0.3783(16) 0.1500(7) 0.9630(14) 0.016(4) Uani 1 1 d .
O5 O 0.2090(14) -0.0330(7) 0.8915(13) 0.011(3) Uiso 1 1 d .
O6 O 0.5290(14) 0.1610(7) 1.1979(13) 0.012(4) Uiso 1 1 d .
O7 O 0.2447(16) -0.0490(7) 0.5838(15) 0.020(4) Uani 1 1 d .
O8 O 0.3491(16) -0.1138(8) 1.2743(16) 0.022(4) Uani 1 1 d .
O9 O 0.3479(15) 0.0775(7) 1.1143(14) 0.014(4) Uiso 1 1 d .
O10 O 0.2637(15) 0.0438(7) 0.7326(14) 0.014(4) Uiso 1 1 d .
O11 O 0.1383(15) 0.0122(7) 1.0666(14) 0.015(4) Uani 1 1 d .
O12 O 0.6178(14) 0.1219(7) 1.0266(13) 0.010(3) Uiso 1 1 d .
O13 O 0.2041(15) -0.1183(7) 1.0496(14) 0.015(4) Uiso 1 1 d .
O14 O 0.1715(17) -0.2005(8) 0.8789(16) 0.026(4) Uani 1 1 d .
O15 O 0.2040(15) -0.1116(7) 0.7508(14) 0.013(4) Uani 1 1 d .
O16 O 0.2042(15) 0.1577(7) 0.7405(14) 0.016(4) Uiso 1 1 d .
O17 O 0.4147(14) 0.0446(7) 0.9583(13) 0.011(3) Uani 1 1 d .
O18 O 0.5524(14) -0.1143(7) 1.2062(13) 0.012(4) Uani 1 1 d .
O19 O 0.0104(16) -0.1098(8) 0.8415(16) 0.023(4) Uani 1 1 d .
O20 O 0.0558(16) -0.0229(7) 0.6593(15) 0.020(4) Uiso 1 1 d .
O21 O 0.3680(14) -0.0361(7) 1.1117(13) 0.012(3) Uiso 1 1 d .
OW1 O -0.6859(19) 0.1380(10) 0.2920(18) 0.041(6) Uani 1 1 d .
OW2 O -0.635(2) 0.2381(10) 0.473(2) 0.050(6) Uani 1 1 d .
OW3 O -0.625(3) 0.0881(11) 0.5569(19) 0.052(7) Uani 1 1 d .
OW4 O 0.0673(16) -0.0918(8) 1.1892(15) 0.023(4) Uani 1 1 d .
OW5 O -0.5261(18) 0.0104(9) 0.3535(16) 0.029(5) Uani 1 1 d .
OW6 O 0.077(4) -0.2350(18) 1.099(4) 0.036(10) Uiso 0.50 1 d P
OW7 O -0.657(2) 0.2531(9) 0.1949(18) 0.040(6) Uani 1 1 d .
OW8 O -0.875(3) 0.113(2) 0.429(3) 0.138(19) Uani 1 1 d .
OW9 O -0.886(8) 0.208(4) 0.353(7) 0.04(2) Uiso 0.25 1 d P
OW10 O -0.139(3) -0.1772(15) 0.948(3) 0.083(10) Uani 1 1 d .
OW11 O -0.4428(17) 0.1088(8) 0.4680(16) 0.027(5) Uani 1 1 d .
OW12 O -0.2422(16) 0.1801(7) 0.4130(15) 0.021(4) Uani 1 1 d .
OW13 O -0.3409(17) 0.2167(9) 0.5928(15) 0.025(4) Uani 1 1 d .
OW14 O -0.2385(18) 0.0077(8) 0.6388(16) 0.027(4) Uani 1 1 d .
OW15 O -0.0056(17) 0.0884(8) 0.5814(19) 0.033(5) Uani 1 1 d .
OW16 O -0.051(2) 0.1992(10) 0.670(2) 0.049(7) Uani 1 1 d .
Ba1 Ba -0.2103(2) 0.11622(11) 0.5988(2) 0.0514(6) Uani 1 1 d .
Ba2 Ba -0.4870(3) 0.20751(12) 0.3702(2) 0.0600(7) Uani 1 1 d .
W1 W 0.50245(8) 0.10660(4) 1.09954(8) 0.0094(2) Uani 1 1 d .
W2 W 0.37981(9) -0.12703(4) 1.15005(8) 0.0112(2) Uani 1 1 d .
W3 W 0.26404(8) 0.01399(4) 1.02196(8) 0.0090(2) Uani 1 1 d .
W4 W 0.17038(9) -0.12658(4) 0.88790(8) 0.0117(3) Uani 1 1 d .
W5 W 0.29474(9) 0.10722(4) 0.83361(8) 0.0107(2) Uani 1 1 d .
W6 W 0.21551(9) -0.03325(4) 0.70977(8) 0.0109(2) Uani 1 1 d .
Na1 Na 0.0436(12) 0.0123(5) 1.1989(10) 0.036(3) Uani 1 1 d .

loop_
_atom_site_aniso_label
_atom_site_aniso_U_11
_atom_site_aniso_U_22
_atom_site_aniso_U_33
_atom_site_aniso_U_23
_atom_site_aniso_U_13
_atom_site_aniso_U_12
O1 0.031(10) 0.009(9) 0.015(9) -0.004(7) 0.004(8) -0.004(8)
O2 0.013(9) 0.028(11) 0.014(9) -0.002(8) 0.004(7) 0.006(8)
O3 0.011(8) 0.013(9) 0.008(8) -0.004(7) 0.003(7) -0.004(7)
O4 0.024(10) 0.005(8) 0.019(9) 0.002(7) 0.007(8) 0.003(7)
O7 0.025(10) 0.019(10) 0.019(10) 0.012(8) 0.013(8) 0.008(8)
O8 0.017(9) 0.027(11) 0.023(10) -0.004(8) 0.009(8) 0.005(8)
O11 0.020(9) 0.004(8) 0.017(9) -0.003(7) 0.002(7) 0.004(7)
O14 0.025(11) 0.021(11) 0.028(11) -0.014(9) 0.006(8) -0.004(8)
O15 0.017(9) 0.009(9) 0.016(9) 0.001(7) 0.010(7) -0.004(7)
O17 0.011(8) 0.014(9) 0.010(8) 0.001(7) 0.005(7) 0.004(7)
O18 0.004(8) 0.021(10) 0.007(8) 0.000(7) -0.002(6) 0.000(7)
O19 0.013(9) 0.034(11) 0.030(11) 0.000(9) 0.017(8) 0.001(8)
OW1 0.026(11) 0.062(16) 0.037(13) -0.030(12) 0.014(10) -0.008(11)
OW2 0.071(17) 0.040(15) 0.043(15) -0.010(11) 0.028(13) -0.004(13)
OW3 0.082(19) 0.053(16) 0.031(13) -0.016(12) 0.030(13) -0.010(14)
OW4 0.017(9) 0.035(11) 0.017(9) 0.005(8) 0.007(8) 0.007(8)
OW5 0.035(12) 0.036(12) 0.023(11) -0.002(9) 0.020(9) 0.000(10)
OW7 0.068(16) 0.025(12) 0.032(12) -0.007(10) 0.022(11) 0.005(11)
OW8 0.041(19) 0.26(6) 0.10(3) -0.05(3) -0.001(18) -0.05(3)
OW10 0.08(2) 0.09(3) 0.08(2) 0.003(19) 0.032(18) 0.011(19)
OW11 0.023(10) 0.025(11) 0.031(12) 0.010(9) 0.006(9) 0.000(8)
OW12 0.018(9) 0.020(10) 0.019(10) -0.007(8) 0.001(8) 0.014(8)
OW13 0.029(11) 0.039(12) 0.010(9) -0.007(9) 0.010(8) 0.002(9)
OW14 0.034(11) 0.026(11) 0.028(11) -0.003(9) 0.020(9) -0.007(9)
OW15 0.017(10) 0.024(11) 0.053(14) -0.013(10) 0.008(9) -0.004(9)
OW16 0.031(13) 0.040(14) 0.054(16) -0.008(12) -0.012(11) -0.016(11)
Ba1 0.0453(13) 0.0621(16) 0.0479(14) 0.0027(11) 0.0178(11) 0.0014(11)
Ba2 0.0667(16) 0.0606(16) 0.0551(15) -0.0020(12) 0.0241(13) 0.0014(13)
W1 0.0081(5) 0.0125(5) 0.0087(5) -0.0019(4) 0.0041(4) -0.0006(4)
W2 0.0102(5) 0.0139(5) 0.0105(5) 0.0014(4) 0.0051(4) -0.0009(4)
W3 0.0085(5) 0.0119(5) 0.0085(5) -0.0012(4) 0.0052(4) -0.0006(4)
W4 0.0118(5) 0.0131(5) 0.0106(5) -0.0005(4) 0.0046(4) -0.0020(4)
W5 0.0088(5) 0.0137(5) 0.0100(5) 0.0015(4) 0.0038(4) 0.0007(4)
W6 0.0111(5) 0.0145(5) 0.0076(5) -0.0013(4) 0.0038(4) -0.0003(4)
Na1 0.046(7) 0.040(7) 0.040(7) 0.019(6) 0.035(6) 0.024(6)

loop_
_atom_type_symbol
_atom_type_description
_atom_type_scat_dispersion_real
_atom_type_scat_dispersion_imag
_atom_type_scat_source
O O 0.0106 0.0060 'International Tables Vol C Tables 4.2.6.8 and 6.1.1.4'
Ba Ba -0.3244 2.2819 'International Tables Vol C Tables 4.2.6.8 and 6.1.1.4'
W W -0.8490 6.8722 'International Tables Vol C Tables 4.2.6.8 and 6.1.1.4'
Na Na 0.0362 0.0249 'International Tables Vol C Tables 4.2.6.8 and 6.1.1.4'
H H 0.0000 0.0000 'International Tables Vol C Tables 4.2.6.8 and 6.1.1.4'

loop_
_geom_angle_atom_site_label_1
_geom_angle_atom_site_label_2
_geom_angle_atom_site_label_3
_geom_angle
_geom_angle_site_symmetry_1
_geom_angle_site_symmetry_3
W2 O1 Ba2 153.3(10) . 2_546
W5 O2 W3 114.2(8) . .
W1 O3 W6 138.0(8) 3_657 .
W5 O4 W1 115.7(8) . .
W3 O5 W4 127.1(8) . .
W3 O5 W6 137.3(8) . .
W4 O5 W6 92.9(6) . .
W3 O5 Na1 103.4(7) . 3_557
W4 O5 Na1 89.9(6) . 3_557
W6 O5 Na1 89.3(6) . 3_557
W1 O6 Ba2 153.9(9) . 1_656
W6 O7 Ba1 149.8(9) . 3_556
W2 O8 Ba1 153.6(10) . 3_557
W3 O9 W1 119.7(8) . .
W6 O10 W5 146.4(9) . .
W3 O11 Na1 154.7(10) . .
W1 O12 W2 138.2(8) . 3_657
W1 O12 W4 126.4(8) . 3_657
W2 O12 W4 94.6(6) 3_657 3_657
W4 O13 W2 116.1(8) . .
W4 O15 W6 117.7(8) . .
W5 O17 W1 95.9(6) . .
W5 O17 W3 95.8(6) . .
W1 O17 W3 97.2(6) . .
W2 O18 W5 145.7(9) . 3_657
W4 O19 Na1 116.6(9) . 3_557
W6 O20 Na1 117.1(9) . 3_557
W3 O21 W2 140.4(9) . .
Na1 OW4 Ba1 102.1(7) . 3_557
Ba1 OW11 Ba2 102.7(6) . .
Ba1 OW12 Ba2 97.2(6) . .
Ba2 OW13 Ba1 95.2(6) . .
Na1 OW14 Ba1 101.9(7) 3_557 .
OW15 Ba1 OW11 135.1(6) . .
OW15 Ba1 O8 146.1(7) . 3_557
OW11 Ba1 O8 70.8(6) . 3_557
OW15 Ba1 OW16 70.7(7) . .
OW11 Ba1 OW16 134.6(7) . .
O8 Ba1 OW16 108.1(7) 3_557 .
OW15 Ba1 OW4 76.0(6) . 3_557
OW11 Ba1 OW4 138.9(6) . 3_557
O8 Ba1 OW4 71.6(5) 3_557 3_557
OW16 Ba1 OW4 73.4(7) . 3_557
OW15 Ba1 OW14 86.4(6) . .
OW11 Ba1 OW14 83.5(6) . .
O8 Ba1 OW14 74.2(6) 3_557 .
OW16 Ba1 OW14 141.3(7) . .
OW4 Ba1 OW14 71.0(6) 3_557 .
OW15 Ba1 OW12 85.7(6) . .
OW11 Ba1 OW12 72.4(6) . .
O8 Ba1 OW12 127.4(5) 3_557 .
OW16 Ba1 OW12 74.5(7) . .
OW4 Ba1 OW12 146.8(6) 3_557 .
OW14 Ba1 OW12 136.0(6) . .
OW15 Ba1 O7 68.7(6) . 3_556
OW11 Ba1 O7 67.3(6) . 3_556
O8 Ba1 O7 124.0(6) 3_557 3_556
OW16 Ba1 O7 127.7(7) . 3_556
OW4 Ba1 O7 124.7(5) 3_557 3_556
OW14 Ba1 O7 65.8(5) . 3_556
OW12 Ba1 O7 71.0(5) . 3_556
OW15 Ba1 OW13 136.5(6) . .
OW11 Ba1 OW13 67.8(6) . .
O8 Ba1 OW13 66.6(5) 3_557 .
OW16 Ba1 OW13 70.5(7) . .
OW4 Ba1 OW13 110.6(5) 3_557 .
OW14 Ba1 OW13 137.0(6) . .
OW12 Ba1 OW13 65.3(5) . .
O7 Ba1 OW13 124.4(5) 3_556 .
OW15 Ba1 Na1 66.4(5) . 3_557
OW11 Ba1 Na1 120.1(5) . 3_557
O8 Ba1 Na1 81.9(4) 3_557 3_557
OW16 Ba1 Na1 104.0(6) . 3_557
OW4 Ba1 Na1 37.7(5) 3_557 3_557
OW14 Ba1 Na1 37.3(5) . 3_557
OW12 Ba1 Na1 150.2(4) . 3_557
O7 Ba1 Na1 88.4(4) 3_556 3_557
OW13 Ba1 Na1 143.3(4) . 3_557
OW15 Ba1 Ba2 126.9(5) . .
OW11 Ba1 Ba2 38.9(4) . .
O8 Ba1 Ba2 86.9(4) 3_557 .
OW16 Ba1 Ba2 96.4(5) . .
OW4 Ba1 Ba2 151.2(4) 3_557 .
OW14 Ba1 Ba2 122.2(4) . .
OW12 Ba1 Ba2 41.9(4) . .
O7 Ba1 Ba2 83.1(4) 3_556 .
OW13 Ba1 Ba2 41.3(4) . .
Na1 Ba1 Ba2 158.9(2) 3_557 .
O6 Ba2 O1 97.8(5) 1_454 2_556
O6 Ba2 OW2 145.3(7) 1_454 .
O1 Ba2 OW2 101.5(7) 2_556 .
O6 Ba2 OW7 73.7(6) 1_454 .
O1 Ba2 OW7 78.0(6) 2_556 .
OW2 Ba2 OW7 82.5(7) . .
O6 Ba2 OW11 86.5(6) 1_454 .
O1 Ba2 OW11 143.5(6) 2_556 .
OW2 Ba2 OW11 94.4(7) . .
OW7 Ba2 OW11 137.1(6) . .
O6 Ba2 OW13 136.0(5) 1_454 .
O1 Ba2 OW13 83.4(6) 2_556 .
OW2 Ba2 OW13 75.1(7) . .
OW7 Ba2 OW13 147.3(6) . .
OW11 Ba2 OW13 69.2(6) . .
O6 Ba2 OW1 73.8(6) 1_454 .
O1 Ba2 OW1 148.5(7) 2_556 .
OW2 Ba2 OW1 74.6(7) . .
OW7 Ba2 OW1 70.5(7) . .
OW11 Ba2 OW1 67.5(7) . .
OW13 Ba2 OW1 124.0(6) . .
O6 Ba2 OW12 71.5(5) 1_454 .
O1 Ba2 OW12 76.0(6) 2_556 .
OW2 Ba2 OW12 141.2(7) . .
OW7 Ba2 OW12 132.6(6) . .
OW11 Ba2 OW12 71.1(6) . .
OW13 Ba2 OW12 66.1(5) . .
OW1 Ba2 OW12 126.7(6) . .
O6 Ba2 Ba1 95.3(4) 1_454 .
O1 Ba2 Ba1 105.1(4) 2_556 .
OW2 Ba2 Ba1 106.9(6) . .
OW7 Ba2 Ba1 169.0(5) . .
OW11 Ba2 Ba1 38.4(4) . .
OW13 Ba2 Ba1 43.4(4) . .
OW1 Ba2 Ba1 105.9(5) . .
OW12 Ba2 Ba1 40.9(4) . .
O6 W1 O3 103.2(7) . 3_657
O6 W1 O12 102.5(7) . .
O3 W1 O12 94.4(7) 3_657 .
O6 W1 O9 98.0(7) . .
O3 W1 O9 91.5(7) 3_657 .
O12 W1 O9 156.7(7) . .
O6 W1 O4 96.1(7) . .
O3 W1 O4 160.5(7) 3_657 .
O12 W1 O4 84.4(7) . .
O9 W1 O4 82.7(7) . .
O6 W1 O17 164.4(6) . .
O3 W1 O17 88.2(6) 3_657 .
O12 W1 O17 86.9(6) . .
O9 W1 O17 70.8(6) . .
O4 W1 O17 72.3(6) . .
O8 W2 O1 102.6(8) . .
O8 W2 O18 98.8(8) . .
O1 W2 O18 96.8(8) . .
O8 W2 O13 93.9(8) . .
O1 W2 O13 98.0(8) . .
O18 W2 O13 157.9(7) . .
O8 W2 O12 162.8(7) . 3_657
O1 W2 O12 91.5(7) . 3_657
O18 W2 O12 89.1(6) . 3_657
O13 W2 O12 74.2(6) . 3_657
O8 W2 O21 89.9(7) . .
O1 W2 O21 167.1(7) . .
O18 W2 O21 84.2(6) . .
O13 W2 O21 77.7(6) . .
O12 W2 O21 75.6(6) 3_657 .
O11 W3 O21 103.4(7) . .
O11 W3 O5 101.5(7) . .
O21 W3 O5 95.2(7) . .
O11 W3 O9 97.2(7) . .
O21 W3 O9 93.9(7) . .
O5 W3 O9 156.7(7) . .
O11 W3 O2 93.5(7) . .
O21 W3 O2 163.0(7) . .
O5 W3 O2 83.3(7) . .
O9 W3 O2 81.8(7) . .
O11 W3 O17 162.3(7) . .
O21 W3 O17 90.8(6) . .
O5 W3 O17 87.5(6) . .
O9 W3 O17 71.0(6) . .
O2 W3 O17 72.3(6) . .
O11 W3 Na1 63.1(6) . 3_557
O21 W3 Na1 127.5(6) . 3_557
O5 W3 Na1 46.6(5) . 3_557
O9 W3 Na1 136.1(5) . 3_557
O2 W3 Na1 62.4(5) . 3_557
O17 W3 Na1 116.1(4) . 3_557
O19 W4 O14 103.6(9) . .
O19 W4 O15 100.1(8) . .
O14 W4 O15 97.0(8) . .
O19 W4 O13 97.2(8) . .
O14 W4 O13 99.6(8) . .
O15 W4 O13 152.5(7) . .
O19 W4 O5 87.5(7) . .
O14 W4 O5 167.3(7) . .
O15 W4 O5 74.7(6) . .
O13 W4 O5 84.9(6) . .
O19 W4 O12 162.3(7) . 3_657
O14 W4 O12 92.8(7) . 3_657
O15 W4 O12 84.0(6) . 3_657
O13 W4 O12 73.5(6) . 3_657
O5 W4 O12 77.0(6) . 3_657
O19 W4 Na1 37.2(7) . 3_557
O14 W4 Na1 139.6(6) . 3_557
O15 W4 Na1 85.3(5) . 3_557
O13 W4 Na1 95.9(5) . 3_557
O5 W4 Na1 50.5(4) . 3_557
O12 W4 Na1 127.4(5) 3_657 3_557
O16 W5 O2 102.7(8) . .
O16 W5 O4 101.7(8) . .
O2 W5 O4 92.2(7) . .
O16 W5 O10 100.2(7) . .
O2 W5 O10 90.0(7) . .
O4 W5 O10 156.9(7) . .
O16 W5 O18 98.4(7) . 3_657
O2 W5 O18 158.7(7) . 3_657
O4 W5 O18 86.5(7) . 3_657
O10 W5 O18 83.2(7) . 3_657
O16 W5 O17 177.9(7) . .
O2 W5 O17 77.6(6) . .
O4 W5 O17 76.2(6) . .
O10 W5 O17 81.8(6) . .
O18 W5 O17 81.4(6) 3_657 .
O20 W6 O7 102.3(8) . .
O20 W6 O10 97.5(8) . .
O7 W6 O10 101.7(8) . .
O20 W6 O15 94.2(8) . .
O7 W6 O15 94.6(7) . .
O10 W6 O15 157.4(7) . .
O20 W6 O3 164.6(7) . .
O7 W6 O3 92.2(7) . .
O10 W6 O3 84.7(6) . .
O15 W6 O3 79.1(6) . .
O20 W6 O5 87.9(7) . .
O7 W6 O5 165.0(7) . .
O10 W6 O5 87.6(6) . .
O15 W6 O5 73.5(6) . .
O3 W6 O5 76.9(6) . .
O20 W6 Na1 37.3(6) . 3_557
O7 W6 Na1 139.0(6) . 3_557
O10 W6 Na1 92.7(5) . 3_557
O15 W6 Na1 84.9(5) . 3_557
O3 W6 Na1 127.5(4) . 3_557
O5 W6 Na1 50.6(4) . 3_557
O11 Na1 O19 90.1(7) . 3_557
O11 Na1 O20 174.1(8) . 3_557
O19 Na1 O20 84.3(7) 3_557 3_557
O11 Na1 OW14 94.0(7) . 3_557
O19 Na1 OW14 116.6(8) 3_557 3_557
O20 Na1 OW14 86.7(7) 3_557 3_557
O11 Na1 OW4 82.9(7) . .
O19 Na1 OW4 165.7(9) 3_557 .
O20 Na1 OW4 103.0(7) 3_557 .
OW14 Na1 OW4 76.5(7) 3_557 .
O11 Na1 O5 113.8(7) . 3_557
O19 Na1 O5 65.6(6) 3_557 3_557
O20 Na1 O5 65.6(6) 3_557 3_557
OW14 Na1 O5 152.2(7) 3_557 3_557
OW4 Na1 O5 105.9(7) . 3_557
O11 Na1 W6 153.5(6) . 3_557
O19 Na1 W6 75.6(5) 3_557 3_557
O20 Na1 W6 25.6(4) 3_557 3_557
OW14 Na1 W6 112.2(5) 3_557 3_557
OW4 Na1 W6 105.7(5) . 3_557
O5 Na1 W6 40.0(4) 3_557 3_557
O11 Na1 W4 103.4(5) . 3_557
O19 Na1 W4 26.2(4) 3_557 3_557
O20 Na1 W4 72.2(5) 3_557 3_557
OW14 Na1 W4 136.1(7) 3_557 3_557
OW4 Na1 W4 144.7(6) . 3_557
O5 Na1 W4 39.6(4) 3_557 3_557
W6 Na1 W4 55.28(16) 3_557 3_557
O11 Na1 W3 91.8(6) . 3_557
O19 Na1 W3 84.3(5) 3_557 3_557
O20 Na1 W3 89.6(5) 3_557 3_557
OW14 Na1 W3 158.2(6) 3_557 3_557
OW4 Na1 W3 83.5(6) . 3_557
O5 Na1 W3 29.9(4) 3_557 3_557
W6 Na1 W3 65.0(2) 3_557 3_557
W4 Na1 W3 61.9(2) 3_557 3_557
O11 Na1 Ba1 102.3(5) . 3_557
O19 Na1 Ba1 154.2(7) 3_557 3_557
O20 Na1 Ba1 82.1(5) 3_557 3_557
OW14 Na1 Ba1 40.8(5) 3_557 3_557
OW4 Na1 Ba1 40.2(4) . 3_557
O5 Na1 Ba1 126.5(5) 3_557 3_557
W6 Na1 Ba1 99.9(3) 3_557 3_557
W4 Na1 Ba1 154.3(3) 3_557 3_557
W3 Na1 Ba1 117.4(3) 3_557 3_557

loop_
_geom_bond_atom_site_label_1
_geom_bond_atom_site_label_2
_geom_bond_distance
_geom_bond_site_symmetry_2
O1 W2 1.767(17) .
O1 Ba2 2.512(17) 2_546
O2 W5 1.851(17) .
O2 W3 2.123(18) .
O3 W1 1.789(16) 3_657
O3 W6 2.184(16) .
O4 W5 1.866(17) .
O4 W1 2.073(16) .
O5 W3 1.892(16) .
O5 W4 2.274(16) .
O5 W6 2.292(15) .
O5 Na1 2.76(2) 3_557
O6 W1 1.737(16) .
O6 Ba2 2.480(16) 1_656
O7 W6 1.756(17) .
O7 Ba1 2.698(18) 3_556
O8 W2 1.732(17) .
O8 Ba1 2.605(17) 3_557
O9 W3 1.941(16) .
O9 W1 1.968(16) .
O10 W6 1.911(17) .
O10 W5 1.921(16) .
O11 W3 1.716(17) .
O11 Na1 2.27(2) .
O12 W1 1.881(15) .
O12 W2 2.215(15) 3_657
O12 W4 2.285(15) 3_657
O13 W4 1.926(17) .
O13 W2 1.974(16) .
O14 W4 1.767(19) .
O15 W4 1.912(16) .
O15 W6 1.955(16) .
O16 W5 1.740(17) .
O17 W5 2.244(16) .
O17 W1 2.249(16) .
O17 W3 2.257(15) .
O18 W2 1.876(15) .
O18 W5 1.986(15) 3_657
O19 W4 1.763(17) .
O19 Na1 2.41(2) 3_557
O20 W6 1.731(17) .
O20 Na1 2.43(2) 3_557
O21 W3 1.779(16) .
O21 W2 2.215(16) .
OW1 Ba2 2.71(2) .
OW2 Ba2 2.56(2) .
OW4 Na1 2.51(2) .
OW4 Ba1 2.641(18) 3_557
OW7 Ba2 2.60(2) .
OW11 Ba1 2.595(18) .
OW11 Ba2 2.620(19) .
OW12 Ba1 2.688(19) .
OW12 Ba2 2.742(17) .
OW13 Ba2 2.701(18) .
OW13 Ba1 2.81(2) .
OW14 Na1 2.48(2) 3_557
OW14 Ba1 2.676(19) .
OW15 Ba1 2.517(19) .
OW16 Ba1 2.63(2) .
Ba1 O8 2.605(17) 3_557
Ba1 OW4 2.641(18) 3_557
Ba1 O7 2.698(18) 3_556
Ba1 Na1 4.005(12) 3_557
Ba1 Ba2 4.072(4) .
Ba2 O6 2.480(16) 1_454
Ba2 O1 2.512(17) 2_556
W1 O3 1.789(16) 3_657
W2 O12 2.215(15) 3_657
W3 Na1 3.687(14) 3_557
W4 O12 2.285(15) 3_657
W4 Na1 3.571(11) 3_557
W5 O18 1.986(15) 3_657
W6 Na1 3.564(11) 3_557
Na1 O19 2.41(2) 3_557
Na1 O20 2.43(2) 3_557
Na1 OW14 2.48(2) 3_557
Na1 O5 2.76(2) 3_557
Na1 W6 3.564(11) 3_557
Na1 W4 3.571(11) 3_557
Na1 W3 3.687(14) 3_557
Na1 Ba1 4.005(12) 3_557
